data_1540981
loop_
_publ_author_name
'Sidhu, S.S.'
'Satya Murthy, N.S.'
'Campos, F.P.'
'Zauberis, D.D.'

_publ_section_title
;
 Neutron and X-ray diffraction studies of non-stoichiometric metal
 hydrides
;
_journal_name_full 'Advances in Chemistry Series'
_journal_page_first 87
_journal_page_last 98
_journal_volume 39
_journal_year 1963
_chemical_formula_sum 'D Zr'
_chemical_name_systematic 'Zr D'
_space_group_IT_number 86
_symmetry_space_group_name_Hall 'P 4n -1n'
_symmetry_space_group_name_H-M 'P 42/n :1'
_cell_angle_alpha 90
_cell_angle_beta 90
_cell_angle_gamma 90
_cell_formula_units_Z 4
_cell_length_a 4.586
_cell_length_b 4.586
_cell_length_c 4.948
_cell_volume 104.063
_citation_journal_id_ASTM ADCSAJ
_cod_data_source_file Sidhu_ADCSAJ_1963_371.cif
_cod_data_source_block D1Zr1
_cod_original_cell_volume 104.0633
_cod_original_sg_symbol_Hall '-P 4bc (x+1/4,y+1/4,z+1/4)'
_cod_original_formula_sum 'D1 Zr1'
_cod_database_code 1540981

loop_
_symmetry_equiv_pos_as_xyz
x,y,z
-y+1/2,x+1/2,z+1/2
-x,-y,z
y+1/2,-x+1/2,z+1/2
-x+1/2,-y+1/2,-z+1/2
y,-x,-z
x+1/2,y+1/2,-z+1/2
-y,x,-z

loop_
_atom_site_label
_atom_site_type_symbol
_atom_site_fract_x
_atom_site_fract_y
_atom_site_fract_z
_atom_site_occupancy
_atom_site_U_iso_or_equiv
Zr1 Zr 0.25 0.25 0.25 1 0.0
D1 D 0 0 0 1 0.0
D2 D 0 0 0.5 1 0.0
